data_2105553
loop_
_publ_author_name
'Zavalij, Peter Y.'
'Zhang, Fan'
'Whittingham, M. Stanley'

_publ_section_title
;
 Crystal structure of layered bis(ethylenediamine)nickel hexavanadate as a
 new representative of the V~6~O~14~ series
;
_journal_issue 6
_journal_name_full 'Acta Crystallographica Section B'
_journal_page_first 953
_journal_page_last 962
_journal_paper_doi 10.1107/S0108768199005467
_journal_volume 55
_journal_year 1999
_chemical_formula_iupac '(N H2 C H2 C H2 N H2)2 Ni V6 O14'
_chemical_formula_moiety 'C4 H16 N4 Ni O14 V6 '
_chemical_formula_sum 'C4 H16 N4 Ni O14 V6'
_chemical_formula_weight 708.59
_chemical_name_systematic ' bis-ethylenediamine nickel hexavanadium tetradecaoxide'
_space_group_IT_number 14
_symmetry_cell_setting monoclinic
_symmetry_space_group_name_Hall '-P 2ybc'
_symmetry_space_group_name_H-M 'P 1 21/c 1'
_cell_angle_alpha 90
_cell_angle_beta 111.610(2)
_cell_angle_gamma 90
_cell_formula_units_Z 2
_cell_length_a 8.9311(11)
_cell_length_b 17.127(2)
_cell_length_c 6.6270(8)
_cell_measurement_reflns_used 1430
_cell_measurement_temperature 295
_cell_measurement_theta_max 28
_cell_measurement_theta_min 4.7
_cell_volume 942.4(2)
_computing_cell_refinement 'SAINT (Siemens, 1995)'
_computing_data_collection 'SMART (Siemens, 1995)'
_computing_data_reduction SAINT
_computing_molecular_graphics
;
OrtepIII (Farrugia, 1997), CrystalDesigner (1997)
;
_computing_publication_material CSD
_computing_structure_refinement CSD
_computing_structure_solution 'CSD (Akeslrud et al, 1993)'
_diffrn_ambient_temperature 295
_diffrn_measurement_device 'Siemens Smart CCD'
_diffrn_measurement_method '\w scans'
_diffrn_radiation_monochromator graphite
_diffrn_radiation_source 'sealed tube'
_diffrn_radiation_type MoK\a
_diffrn_radiation_wavelength .71073
_diffrn_reflns_av_R_equivalents .0514
_diffrn_reflns_av_sigmaI/netI .0508
_diffrn_reflns_limit_h_max 2
_diffrn_reflns_limit_h_min -8
_diffrn_reflns_limit_k_max 4
_diffrn_reflns_limit_k_min -11
_diffrn_reflns_limit_l_max 20
_diffrn_reflns_limit_l_min -21
_diffrn_reflns_number 3679
_diffrn_reflns_theta_max 28
_diffrn_reflns_theta_min 3.1
_diffrn_standards_decay_% 0
_exptl_absorpt_coefficient_mu 3.90
_exptl_absorpt_correction_T_max .777
_exptl_absorpt_correction_T_min .641
_exptl_absorpt_correction_type 'multi-scan SADABS (Sheldrick, 1996)'
_exptl_crystal_colour black
_exptl_crystal_density_diffrn 2.497
_exptl_crystal_density_meas ?
_exptl_crystal_description plate
_exptl_crystal_F_000 692
_exptl_crystal_size_max .41
_exptl_crystal_size_mid .16
_exptl_crystal_size_min .06
_refine_diff_density_max .925
_refine_diff_density_min 1.216
_refine_ls_extinction_method none
_refine_ls_goodness_of_fit_obs 1.29
_refine_ls_hydrogen_treatment noref
_refine_ls_matrix_type fullcycle
_refine_ls_number_parameters 165
_refine_ls_number_reflns 1267
_refine_ls_R_factor_obs .0600
_refine_ls_shift/esd_max .01
_refine_ls_structure_factor_coef F
_refine_ls_weighting_details 'w = 1/[\s(F~o~)^2^ + 0.002F~o~^2^)]'
_refine_ls_weighting_scheme calc
_refine_ls_wR_factor_obs .0637
_reflns_number_observed 1267
_reflns_number_total 1684
_reflns_observed_criterion 'F~o~ > 4\s(F~o~)'
_cod_data_source_file br0079.cif
_cod_data_source_block OD-en2NiV6O14
_cod_depositor_comments
;
The following automatic conversions were performed:

'_exptl_crystal_density_meas' value 'none' was changed to '?' - the
value is perceived as not measured.

Automatic conversion script
Id: cif_fix_values 3008 2015-01-20 13:52:24Z robertas 

The following automatic conversions were performed:

'_refine_ls_weighting_scheme' value 'w = 1/[\s(F~o~)^2^ +
0.002F~o~^2^)]' was changed to 'calc'. New tag
'_refine_ls_weighting_details' was created. The value of the new tag
was set to 'w = 1/[\s(F~o~)^2^ + 0.002F~o~^2^)]'.

Automatic conversion script
Id: cif_fix_values 3143 2015-03-26 13:38:13Z robertas 
;
_cod_original_cell_volume 942.4(3)
_cod_original_sg_symbol_H-M 'P 21/c'
_cod_original_formula_sum 'C4 H16 N4 Ni1 O14 V6 '
_cod_database_code 2105553

loop_
_symmetry_equiv_pos_as_xyz
x,y,z
-x,1/2+y,1/2-z
-x,-y,-z
x,-1/2-y,-1/2+z

loop_
_atom_site_aniso_label
_atom_site_aniso_U_11
_atom_site_aniso_U_22
_atom_site_aniso_U_33
_atom_site_aniso_U_12
_atom_site_aniso_U_13
_atom_site_aniso_U_23
V1 .0041(7) .0121(7) .0077(7) .0000(5) .0023(7) -.0002(5)
O1 .016(3) .018(3) .015(3) -.004(2) .004(3) -.007(2)
O2 .027(4) .016(3) .027(4) -.005(3) .012(3) -.001(3)
O3 .033(4) .017(3) .028(3) -.005(3) .014(3) -.005(3)
Ni .0115(8) .0142(8) .0116(8) -.0012(6) .0041(7) .0011(6)
C1 .006(5) .045(7) .026(6) .004(4) -.001(5) .007(5)
C2 .008(5) .050(7) .025(6) -.003(5) -.012(5) .000(5)
N1 .030(4) .024(4) .031(4) -.004(3) .022(4) .001(3)
N2 .018(4) .028(4) .016(4) .002(3) .003(4) -.001(3)

loop_
_atom_site_label
_atom_site_fract_x
_atom_site_fract_y
_atom_site_fract_z
_atom_site_U_iso_or_equiv
_atom_site_thermal_displace_type
_atom_site_occupancy
_atom_site_type_symbol
V1 .503620(10) .20999(7) .1424(2) .0079(5) Uani 1.0 V
V2 .2310(3) .2133(2) .2810(5) .0099(4) Uovl .5 V
V3 .7774(3) .2894(2) .0584(5) .0107(4) Uovl .5 V
V4 .1761(3) .2878(2) .7532(5) .0099(4) Uovl .5 V
V5 .8294(3) .2133(2) .5882(5) .0107(4) Uovl .5 V
O1 .5012(6) .1194(3) .0690(8) .017(2) Uani 1.0 O
O2 .1915(7) .1213(3) .2816(9) .023(2) Uani 1.0 O
O3 .8104(7) .3796(3) .1123(9) .025(2) Uani 1.0 O
O4 .277(2) .2578(8) .574(2) .013(2) Uovl .5 O
O5 .735(2) .2399(8) .303(2) .017(2) Uovl .5 O
O6 .4683(14) .2191(7) .404(2) .016(2) Uovl .5 O
O7 -.0196(14) .2669(7) .644(2) .019(2) Uovl .5 O
O8 .269(2) .2373(8) .018(2) .013(2) Uovl .5 O
O9 .736(2) .2686(8) .752(2) .017(2) Uovl .5 O
O10 .5417(14) .2807(7) -.055(2) .016(2) Uovl .5 O
O11 1.0262(14) .2304(7) .671(2) .019(2) Uovl .5 O
Ni .5 .5 .5 .0125(6) Uani 1.0 Ni
C1 .1524(10) .5164(6) .3504(14) .028(4) Uani 1.0 C
C2 .1855(11) .4566(6) .201(2) .033(4) Uani 1.0 C
N1 .2871(9) .5160(4) .5629(11) .025(3) Uani 1.0 N
N2 .3419(8) .4757(4) .1903(10) .021(3) Uani 1.0 N
H1 .05398 .50396 .36866 .05066 Uiso 1.0 H
H2 .14310 .56683 .28603 .05066 Uiso 1.0 H
H3 .10262 .45748 .05737 .05066 Uiso 1.0 H
H4 .18760 .40419 .25675 .05066 Uiso 1.0 H
H5 .27280 .47393 .64993 .05066 Uiso 1.0 H
H6 .28996 .56364 .63726 .05066 Uiso 1.0 H
H7 .33109 .52004 .09848 .05066 Uiso 1.0 H
H8 .38157 .43301 .13069 .05066 Uiso 1.0 H

loop_
_atom_type_symbol
_atom_type_description
_atom_type_scat_dispersion_real
_atom_type_scat_dispersion_imag
_atom_type_scat_source
Ni Ni .339 1.112 International_Tables_Vol_IV_Table_2.3.1
C C .003 .002 International_Tables_Vol_IV_Table_2.3.1
N N .006 .003 International_Tables_Vol_IV_Table_2.3.1
H H .000 .000 International_Tables_Vol_IV_Table_2.3.1
V V .301 .529 International_Tables_Vol_IV_Table_2.3.1
O O .011 .006 International_Tables_Vol_IV_Table_2.3.1

loop_
_geom_angle_atom_site_label_1
_geom_angle_atom_site_label_2
_geom_angle_atom_site_label_3
_geom_angle_site_symmetry_1
_geom_angle_site_symmetry_3
_geom_angle
_geom_angle_publ_flag
O1 V1 O6 . . 111.6(4) no
O1 V1 O10 . . 112.9(4) no
O1 V1 O10 . 4_566 111.8(4) no
O1 V1 O6 . 4_565 112.1(4) no
O1 V1 O9 . 4_565 100.6(5) no
O1 V1 O4 . 4_565 107.3(5) no
O1 V1 O8 . . 101.7(5) no
O6 V1 O10 . . 135.5(5) no
O6 V1 O10 . 4_566 18.5(5) no
O6 V1 O6 . 4_565 132.3(5) no
O6 V1 O9 . 4_565 99.1(6) no
O6 V1 O4 . 4_565 71.6(6) no
O6 V1 O8 . . 81.5(6) no
O10 V1 O10 . 4_566 131.2(5) no
O10 V1 O6 . 4_565 18.3(5) no
O10 V1 O9 . 4_565 72.7(6) no
O10 V1 O4 . 4_565 95.2(6) no
O10 V1 O8 . . 89.7(6) no
O10 V1 O6 4_566 4_565 136.1(5) no
O10 V1 O9 4_566 4_565 80.9(6) no
O10 V1 O4 4_566 4_565 89.3(6) no
O10 V1 O8 4_566 . 99.5(6) no
O6 V1 O9 4_565 4_565 91.0(6) no
O6 V1 O4 4_565 4_565 78.0(6) no
O6 V1 O8 4_565 . 71.7(6) no
O9 V1 O4 4_565 4_565 152.0(6) no
O9 V1 O8 4_565 . 155.6(6) no
O4 V1 O8 4_565 . 10.3(6) no
O2 V2 O4 . 4_565 114.6(6) no
O2 V2 O8 . 4_566 116.7(6) no
O2 V2 O11 . 4_465 107.8(5) no
O2 V2 O6 . . 104.5(4) no
O4 V2 O8 4_565 4_566 126.5(7) no
O4 V2 O11 4_565 4_465 91.6(6) no
O4 V2 O6 4_565 . 76.7(6) no
O8 V2 O11 4_566 4_465 86.4(6) no
O8 V2 O6 4_566 . 77.2(6) no
O11 V2 O6 4_465 . 147.6(5) no
O3 V3 O5 . 4_565 118.2(6) no
O3 V3 O9 . 4_565 117.0(6) no
O3 V3 O7 . 4_665 109.9(5) no
O3 V3 O10 . . 104.1(5) no
O5 V3 O9 4_565 4_565 122.6(7) no
O5 V3 O7 4_565 4_665 89.1(6) no
O5 V3 O10 4_565 . 77.4(6) no
O9 V3 O7 4_565 4_665 86.1(6) no
O9 V3 O10 4_565 . 75.7(6) no
O7 V3 O10 4_665 . 145.8(5) no
O2 V4 O11 4_566 1_455 133.0(5) no
O2 V4 O7 4_566 . 107.3(5) no
O2 V4 O4 4_566 . 108.5(5) no
O2 V4 O8 4_566 1_556 111.1(5) no
O2 V4 O6 4_566 4_566 88.0(4) no
O11 V4 O7 1_455 . 25.8(6) no
O11 V4 O4 1_455 . 99.2(7) no
O11 V4 O8 1_455 1_556 93.5(7) no
O11 V4 O6 1_455 4_566 138.9(6) no
O7 V4 O4 . . 110.4(7) no
O7 V4 O8 . 1_556 109.9(6) no
O7 V4 O6 . 4_566 164.7(6) no
O4 V4 O8 . 1_556 109.5(7) no
O4 V4 O6 . 4_566 62.4(6) no
O8 V4 O6 1_556 4_566 63.5(5) no
O7 V5 O3 1_655 4_566 132.1(6) no
O7 V5 O11 1_655 . 26.0(6) no
O7 V5 O5 1_655 . 97.2(7) no
O7 V5 O9 1_655 . 95.5(7) no
O7 V5 O10 1_655 4_566 141.0(6) no
O3 V5 O11 4_566 . 106.2(5) no
O3 V5 O5 4_566 . 108.9(5) no
O3 V5 O9 4_566 . 111.1(5) no
O3 V5 O10 4_566 4_566 86.9(4) no
O11 V5 O5 . . 109.0(7) no
O11 V5 O9 . . 111.3(7) no
O11 V5 O10 . 4_566 166.9(6) no
O5 V5 O9 . . 110.2(7) no
O5 V5 O10 . 4_566 64.0(6) no
O9 V5 O10 . 4_566 63.9(6) no
V1 O1 Ni . 2_645 175.3(3) no
V4 O2 V2 4_565 . 16.4(2) no
V3 O3 V5 . 4_565 15.6(2) no
V2 O4 V2 4_566 . 155.1(9) no
V2 O4 V1 4_566 4_566 105.8(7) no
V2 O4 V1 . 4_566 99.0(6) no
V3 O5 V3 4_566 . 156.4(9) no
V3 O5 V1 4_566 . 105.2(7) no
V3 O5 V1 . . 98.4(6) no
O10 O6 V1 4_566 . 84.5(16) no
O10 O6 V1 4_566 4_566 78.4(16) no
O10 O6 V2 4_566 . 176.4(19) no
V1 O6 V1 . 4_566 141.1(7) no
V1 O6 V2 . . 97.8(6) no
V1 O6 V2 4_566 . 101.3(6) no
O11 O7 V5 1_455 1_455 85.0(14) no
O11 O7 V4 1_455 . 71.0(14) no
V5 O7 V4 1_455 . 155.1(9) no
V2 O8 V2 4_565 . 153.4(9) no
V2 O8 V1 4_565 . 108.3(7) no
V2 O8 V1 . . 94.8(6) no
V3 O9 V3 4_566 1_556 147.8(9) no
V3 O9 V1 4_566 4_566 108.2(7) no
V3 O9 V1 1_556 4_566 96.8(7) no
O6 O10 V1 4_565 . 83.3(16) no
O6 O10 V1 4_565 4_565 77.0(16) no
O6 O10 V3 4_565 . 173.7(19) no
V1 O10 V1 . 4_565 140.0(7) no
V1 O10 V3 . . 103.0(6) no
V1 O10 V3 4_565 . 98.3(6) no
O7 O11 V4 1_655 1_655 83.2(14) no
O7 O11 V5 1_655 . 69.0(13) no
V4 O11 V5 1_655 . 151.5(9) no
N2 Ni N2 . 3_666 180.0(3) no
N2 Ni O1 . 2_655 91.9(2) no
N2 Ni O1 . 4_566 88.1(2) no
N2 Ni N1 . . 83.5(3) no
N2 Ni N1 . 3_666 96.5(3) no
N2 Ni O1 3_666 2_655 88.1(2) no
N2 Ni O1 3_666 4_566 91.9(2) no
N2 Ni N1 3_666 . 96.5(3) no
N2 Ni N1 3_666 3_666 83.5(3) no
O1 Ni O1 2_655 4_566 180.0(2) no
O1 Ni N1 2_655 . 89.1(3) no
O1 Ni N1 2_655 3_666 90.9(3) no
O1 Ni N1 4_566 . 90.9(3) no
O1 Ni N1 4_566 3_666 89.1(3) no
N1 Ni N1 . 3_666 180.0(3) no
H2 C1 H1 . . 109.07 no
H2 C1 N1 . . 109.72 no
H2 C1 C2 . . 108.83 no
H1 C1 N1 . . 110.05 no
H1 C1 C2 . . 109.86 no
N1 C1 C2 . . 109.3(8) no
H3 C2 H4 . . 106.79 no
H3 C2 N2 . . 110.36 no
H3 C2 C1 . . 111.55 no
H4 C2 N2 . . 109.93 no
H4 C2 C1 . . 110.83 no
N2 C2 C1 . . 107.4(8) no
H6 N1 H5 . . 108.50 no
H6 N1 C1 . . 110.34 no
H6 N1 Ni . . 111.11 no
H5 N1 C1 . . 109.57 no
H5 N1 Ni . . 110.50 no
C1 N1 Ni . . 106.8(6) no
H7 N2 H8 . . 108.04 no
H7 N2 C2 . . 109.49 no
H7 N2 Ni . . 110.18 no
H8 N2 C2 . . 110.79 no
H8 N2 Ni . . 110.08 no
C2 N2 Ni . . 108.3(5) no

loop_
_geom_bond_atom_site_label_1
_geom_bond_atom_site_label_2
_geom_bond_site_symmetry_2
_geom_bond_distance
_geom_bond_publ_flag
V1 O1 . 1.624(6) no
V1 O6 . 1.876(12) no
V1 O10 . 1.900(12) no
V1 O10 4_566 1.916(12) no
V1 O6 4_565 1.927(12) no
V1 O9 4_565 1.97(2) no
V1 O4 4_565 1.98(2) no
V1 O8 . 2.01(2) no
V2 O2 . 1.617(6) no
V2 O4 4_565 1.646(14) no
V2 O8 4_566 1.707(13) no
V2 O11 4_465 1.955(13) no
V2 O6 . 1.973(13) no
V3 O3 . 1.590(7) no
V3 O5 4_565 1.673(13) no
V3 O9 4_565 1.765(15) no
V3 O7 4_665 1.944(13) no
V3 O10 . 1.963(13) no
V4 O2 4_566 1.569(6) no
V4 O11 1_455 1.586(13) no
V4 O7 . 1.666(13) no
V4 O4 . 1.809(15) no
V4 O8 1_556 1.857(13) no
V4 O6 4_566 2.430(13) no
V5 O7 1_655 1.559(13) no
V5 O3 4_566 1.614(7) no
V5 O11 . 1.663(14) no
V5 O5 . 1.823(13) no
V5 O9 . 1.853(15) no
V5 O10 4_566 2.392(13) no
O1 Ni 2_645 2.095(5) no
O6 O10 4_566 .61(2) no
O7 O11 1_455 .73(2) no
Ni N2 . 2.060(6) no
Ni N2 3_666 2.060(6) no
Ni N1 . 2.109(8) no
Ni N1 3_666 2.109(8) no
C1 H2 . .953 no
C1 H1 . .954 no
C1 N1 . 1.477(12) no
C1 C2 . 1.527(14) no
C2 H3 . .967 no
C2 H4 . .969 no
C2 N2 . 1.461(13) no
N1 H6 . .949 no
N1 H5 . .960 no
N2 H7 . .956 no
N2 H8 . .958 no

loop_
_geom_hbond_atom_site_label_D
_geom_hbond_atom_site_label_H
_geom_hbond_atom_site_label_A
_geom_hbond_site_symmetry_A
_geom_hbond_distance_DH
_geom_hbond_distance_HA
_geom_hbond_distance_DA
_geom_hbond_angle_DHA
_geom_hbond_publ_flag
N1 H5 O2 4_566 .960 2.101 3.044 166.99 yes
N1 H6 O3 3_666 .949 2.366 3.157 140.59 yes
N2 H7 O3 3_665 .956 2.280 3.163 153.16 yes
N2 H8 O2 4_565 .958 2.491 3.036 116.01 yes
